data_4114616
loop_
_publ_author_name
'Akira Sekiguchi'
'Yutaka Ishida'
'Norihisa Fukaya'
'Masaaki Ichinohe'
'Nozomi Takagi'
'Shigeru Nagase'

_publ_section_title
;
 The First Halogen-Substituted Cyclotrigermenes: A Unique Halogen Walk
 over the Three-Membered Ring Skeleton and Facial Stereoselectivity in the
 Diels-Alder Reaction
;
_journal_name_full 'Journal of the American Chemical Society'
_journal_page_first 1158
_journal_page_last 1159
_journal_paper_doi 10.1021/ja012216m
_journal_volume 124
_journal_year 2002
_chemical_formula_sum 'C36 H81 Cl Ge3 Si3'
_chemical_formula_weight 851.52
_chemical_name_systematic
; 
 3-Chloro-1,2,3-tris(tri-tert-butylsilyl)cyclotrigermene 
;
_space_group_IT_number 2
_symmetry_cell_setting triclinic
_symmetry_space_group_name_Hall '-P 1'
_symmetry_space_group_name_H-M 'P -1'
_atom_sites_solution_hydrogens geom
_atom_sites_solution_primary direct
_atom_sites_solution_secondary difmap
_audit_creation_method SHELXL-97
_cell_angle_alpha 89.037(4)
_cell_angle_beta 79.917(4)
_cell_angle_gamma 81.937(3)
_cell_formula_units_Z 2
_cell_length_a 8.6690(7)
_cell_length_b 12.9930(9)
_cell_length_c 20.8670(7)
_cell_measurement_reflns_used 23137
_cell_measurement_temperature 120
_cell_measurement_theta_max 27.92
_cell_measurement_theta_min 2.41
_cell_volume 2291.1(3)
_computing_cell_refinement 'HKL scalepack'
_computing_data_collection 'MacScience Xpress'
_computing_data_reduction Denzo
_computing_molecular_graphics ORTEP
_computing_publication_material CIFTAB
_computing_structure_refinement 'SHELXL-97 (Sheldrick, 1997)'
_computing_structure_solution SIR92
_diffrn_ambient_temperature 120
_diffrn_measured_fraction_theta_full 0.919
_diffrn_measured_fraction_theta_max 0.919
_diffrn_measurement_device_type 'MacScience DIP2030 Image plate'
_diffrn_radiation_monochromator graphite
_diffrn_radiation_source 'rotating anode'
_diffrn_radiation_type MoK\a
_diffrn_radiation_wavelength 0.71070
_diffrn_reflns_av_R_equivalents 0.0470
_diffrn_reflns_av_sigmaI/netI 0.0562
_diffrn_reflns_limit_h_max 11
_diffrn_reflns_limit_h_min 0
_diffrn_reflns_limit_k_max 17
_diffrn_reflns_limit_k_min -16
_diffrn_reflns_limit_l_max 25
_diffrn_reflns_limit_l_min -23
_diffrn_reflns_number 23137
_diffrn_reflns_theta_full 27.92
_diffrn_reflns_theta_max 27.92
_diffrn_reflns_theta_min 2.41
_exptl_absorpt_coefficient_mu 2.114
_exptl_absorpt_correction_type none
_exptl_crystal_colour Orange
_exptl_crystal_density_diffrn 1.234
_exptl_crystal_description Plate
_exptl_crystal_F_000 904
_exptl_crystal_size_max 0.25
_exptl_crystal_size_mid 0.20
_exptl_crystal_size_min 0.10
_refine_diff_density_max 5.916
_refine_diff_density_min -1.307
_refine_diff_density_rms 0.144
_refine_ls_extinction_coef 0.0112(12)
_refine_ls_extinction_expression Fc^*^=kFc[1+0.001xFc^2^\l^3^/sin(2\q)]^-1/4^
_refine_ls_extinction_method SHELXL
_refine_ls_goodness_of_fit_ref 1.027
_refine_ls_hydrogen_treatment mixed
_refine_ls_matrix_type full
_refine_ls_number_parameters 389
_refine_ls_number_reflns 10094
_refine_ls_number_restraints 0
_refine_ls_restrained_S_all 1.027
_refine_ls_R_factor_all 0.0902
_refine_ls_R_factor_gt 0.0692
_refine_ls_shift/su_max 0.043
_refine_ls_shift/su_mean 0.002
_refine_ls_structure_factor_coef Fsqd
_refine_ls_weighting_details 'calc w=1/[\s^2^(Fo^2^)+(0.1119P)^2^+7.1922P] where P=(Fo^2^+2Fc^2^)/3'
_refine_ls_weighting_scheme calc
_refine_ls_wR_factor_gt 0.1828
_refine_ls_wR_factor_ref 0.1992
_reflns_number_gt 7739
_reflns_number_total 10094
_reflns_threshold_expression >2sigma(I)
_cod_data_source_file ja012216m_1.cif
_cod_data_source_block shelxl
_cod_original_formula_sum 'C36 H81 Cl1 Ge3 Si3'
_cod_database_code 4114616

loop_
_symmetry_equiv_pos_as_xyz
'x, y, z'
'-x, -y, -z'

loop_
_atom_site_label
_atom_site_type_symbol
_atom_site_fract_x
_atom_site_fract_y
_atom_site_fract_z
_atom_site_U_iso_or_equiv
_atom_site_adp_type
_atom_site_occupancy
_atom_site_symmetry_multiplicity
_atom_site_calc_flag
_atom_site_refinement_flags
Ge2 Ge 0.66606(7) 0.19917(4) 0.71785(3) 0.02876(17) Uani 1 1 d .
Ge3 Ge 0.71713(6) 0.02694(4) 0.76332(3) 0.02739(16) Uani 1 1 d .
Ge1 Ge 0.76310(7) 0.18497(4) 0.81244(3) 0.03069(17) Uani 1 1 d .
Si3 Si 0.88311(16) -0.13151(10) 0.71974(7) 0.0231(3) Uani 1 1 d .
Si1 Si 0.80738(16) 0.25653(11) 0.91211(7) 0.0243(3) Uani 1 1 d .
Cl1 Cl 0.48233(17) -0.02475(12) 0.80704(8) 0.0410(3) Uani 1 1 d .
Si2 Si 0.60228(16) 0.31430(10) 0.63142(6) 0.0219(3) Uani 1 1 d .
C13 C 0.4428(7) 0.4255(4) 0.6712(3) 0.0306(11) Uani 1 1 d .
C17 C 0.5233(6) 0.2296(4) 0.5722(3) 0.0288(10) Uani 1 1 d .
C18 C 0.6586(7) 0.1553(5) 0.5329(3) 0.0382(13) Uani 1 1 d .
H18A H 0.7126 0.1122 0.5622 0.057 Uiso 1 1 calc R
H18B H 0.7316 0.1948 0.5069 0.057 Uiso 1 1 calc R
H18C H 0.6164 0.1125 0.5052 0.057 Uiso 1 1 calc R
C21 C 0.8019(6) 0.3617(4) 0.5932(3) 0.0287(10) Uani 1 1 d .
C1 C 0.7421(8) 0.4050(4) 0.9063(3) 0.0382(13) Uani 1 1 d .
C22 C 0.8455(8) 0.4420(5) 0.6375(3) 0.0399(13) Uani 1 1 d .
H22A H 0.7619 0.4996 0.6449 0.060 Uiso 1 1 calc R
H22B H 0.9417 0.4663 0.6170 0.060 Uiso 1 1 calc R
H22C H 0.8602 0.4105 0.6784 0.060 Uiso 1 1 calc R
C14 C 0.4265(8) 0.5204(4) 0.6257(3) 0.0392(13) Uani 1 1 d .
H14A H 0.5273 0.5445 0.6137 0.059 Uiso 1 1 calc R
H14B H 0.3511 0.5751 0.6479 0.059 Uiso 1 1 calc R
H14C H 0.3911 0.5004 0.5872 0.059 Uiso 1 1 calc R
C19 C 0.4064(7) 0.1615(5) 0.6093(3) 0.0381(13) Uani 1 1 d .
H19A H 0.4572 0.1188 0.6397 0.057 Uiso 1 1 calc R
H19B H 0.3732 0.1181 0.5790 0.057 Uiso 1 1 calc R
H19C H 0.3159 0.2052 0.6324 0.057 Uiso 1 1 calc R
C33 C 0.7640(7) -0.1983(4) 0.6668(3) 0.0339(12) Uani 1 1 d .
C36 C 0.8704(8) -0.2734(4) 0.6161(3) 0.0389(13) Uani 1 1 d .
H36A H 0.9472 -0.2369 0.5897 0.058 Uiso 1 1 calc R
H36B H 0.8068 -0.3006 0.5889 0.058 Uiso 1 1 calc R
H36C H 0.9237 -0.3296 0.6379 0.058 Uiso 1 1 calc R
C20 C 0.4397(7) 0.2969(5) 0.5233(3) 0.0372(13) Uani 1 1 d .
H20A H 0.5116 0.3396 0.4995 0.056 Uiso 1 1 calc R
H20B H 0.3490 0.3404 0.5464 0.056 Uiso 1 1 calc R
H20C H 0.4064 0.2526 0.4935 0.056 Uiso 1 1 calc R
C34 C 0.6652(7) -0.1151(5) 0.6296(3) 0.0371(13) Uani 1 1 d .
H34A H 0.5971 -0.0674 0.6604 0.056 Uiso 1 1 calc R
H34B H 0.6023 -0.1490 0.6053 0.056 Uiso 1 1 calc R
H34C H 0.7355 -0.0777 0.6004 0.056 Uiso 1 1 calc R
C9 C 0.6751(7) 0.1902(4) 0.9800(3) 0.0323(11) Uani 1 1 d .
C35 C 0.6421(8) -0.2610(5) 0.7080(4) 0.0463(15) Uani 1 1 d .
H35A H 0.5737 -0.2162 0.7403 0.069 Uiso 1 1 calc R
H35B H 0.6972 -0.3174 0.7290 0.069 Uiso 1 1 calc R
H35C H 0.5802 -0.2882 0.6801 0.069 Uiso 1 1 calc R
C26 C 1.1304(7) 0.0006(5) 0.7045(3) 0.0395(13) Uani 1 1 d .
H26A H 1.0470 0.0576 0.7156 0.059 Uiso 1 1 calc R
H26B H 1.2186 0.0249 0.6770 0.059 Uiso 1 1 calc R
H26C H 1.1630 -0.0280 0.7435 0.059 Uiso 1 1 calc R
C32 C 1.0092(8) -0.3281(5) 0.7702(3) 0.0458(16) Uani 1 1 d .
H32A H 0.9358 -0.3587 0.7495 0.069 Uiso 1 1 calc R
H32B H 1.0298 -0.3684 0.8075 0.069 Uiso 1 1 calc R
H32C H 1.1063 -0.3272 0.7401 0.069 Uiso 1 1 calc R
C24 C 0.9401(6) 0.2714(5) 0.5836(3) 0.0368(13) Uani 1 1 d .
H24A H 0.9170 0.2190 0.5562 0.055 Uiso 1 1 calc R
H24B H 0.9537 0.2420 0.6251 0.055 Uiso 1 1 calc R
H24C H 1.0354 0.2971 0.5635 0.055 Uiso 1 1 calc R
C27 C 1.0297(7) -0.0311(5) 0.6043(3) 0.0380(13) Uani 1 1 d .
H27A H 0.9918 -0.0802 0.5791 0.057 Uiso 1 1 calc R
H27B H 1.1229 -0.0085 0.5795 0.057 Uiso 1 1 calc R
H27C H 0.9493 0.0278 0.6151 0.057 Uiso 1 1 calc R
C29 C 0.9380(7) -0.2156(4) 0.7919(3) 0.0359(12) Uani 1 1 d .
C15 C 0.2809(7) 0.3887(5) 0.6896(3) 0.0416(14) Uani 1 1 d .
H15A H 0.2890 0.3297 0.7178 0.062 Uiso 1 1 calc R
H15B H 0.2458 0.3694 0.6509 0.062 Uiso 1 1 calc R
H15C H 0.2062 0.4439 0.7117 0.062 Uiso 1 1 calc R
C5 C 1.0295(7) 0.2209(6) 0.9136(3) 0.0430(15) Uani 1 1 d .
C16 C 0.4816(8) 0.4639(5) 0.7359(3) 0.0398(14) Uani 1 1 d .
H16A H 0.5832 0.4877 0.7276 0.060 Uiso 1 1 calc R
H16B H 0.4835 0.4079 0.7664 0.060 Uiso 1 1 calc R
H16C H 0.4022 0.5201 0.7536 0.060 Uiso 1 1 calc R
C23 C 0.7934(7) 0.4120(5) 0.5262(3) 0.0402(14) Uani 1 1 d .
H23A H 0.7660 0.3630 0.4977 0.060 Uiso 1 1 calc R
H23B H 0.8944 0.4319 0.5080 0.060 Uiso 1 1 calc R
H23C H 0.7146 0.4724 0.5313 0.060 Uiso 1 1 calc R
C6 C 1.0650(8) 0.2308(8) 0.9828(3) 0.060(2) Uani 1 1 d .
H6A H 1.0042 0.1875 1.0118 0.089 Uiso 1 1 calc R
H6B H 1.0372 0.3019 0.9972 0.089 Uiso 1 1 calc R
H6C H 1.1757 0.2094 0.9826 0.089 Uiso 1 1 calc R
C25 C 1.0704(7) -0.0837(4) 0.6682(3) 0.0325(11) Uani 1 1 d .
C10 C 0.5108(8) 0.1837(6) 0.9627(4) 0.0489(16) Uani 1 1 d .
H10A H 0.4606 0.2524 0.9549 0.073 Uiso 1 1 calc R
H10B H 0.4469 0.1531 0.9982 0.073 Uiso 1 1 calc R
H10C H 0.5227 0.1418 0.9243 0.073 Uiso 1 1 calc R
C11 C 0.6510(7) 0.2491(6) 1.0453(3) 0.0437(14) Uani 1 1 d .
H11A H 0.6066 0.3199 1.0399 0.066 Uiso 1 1 calc R
H11B H 0.7511 0.2473 1.0593 0.066 Uiso 1 1 calc R
H11C H 0.5804 0.2166 1.0775 0.066 Uiso 1 1 calc R
C2 C 0.8078(10) 0.4456(5) 0.8383(4) 0.0542(18) Uani 1 1 d .
H2A H 0.7742 0.4075 0.8054 0.081 Uiso 1 1 calc R
H2B H 0.9213 0.4363 0.8318 0.081 Uiso 1 1 calc R
H2C H 0.7688 0.5181 0.8354 0.081 Uiso 1 1 calc R
C3 C 0.7988(11) 0.4665(5) 0.9579(4) 0.0560(19) Uani 1 1 d .
H3A H 0.7577 0.4428 1.0005 0.084 Uiso 1 1 calc R
H3B H 0.7617 0.5391 0.9543 0.084 Uiso 1 1 calc R
H3C H 0.9123 0.4558 0.9512 0.084 Uiso 1 1 calc R
C12 C 0.7469(10) 0.0767(5) 0.9906(3) 0.0513(17) Uani 1 1 d .
H12A H 0.7624 0.0384 0.9505 0.077 Uiso 1 1 calc R
H12B H 0.6761 0.0453 1.0232 0.077 Uiso 1 1 calc R
H12C H 0.8467 0.0761 1.0046 0.077 Uiso 1 1 calc R
C4 C 0.5598(9) 0.4292(5) 0.9155(3) 0.0488(17) Uani 1 1 d .
H4A H 0.5221 0.3909 0.8839 0.073 Uiso 1 1 calc R
H4B H 0.5296 0.5023 0.9099 0.073 Uiso 1 1 calc R
H4C H 0.5145 0.4095 0.9585 0.073 Uiso 1 1 calc R
C30 C 1.0584(8) -0.1697(6) 0.8255(3) 0.0475(16) Uani 1 1 d .
H30A H 1.0163 -0.0999 0.8397 0.071 Uiso 1 1 calc R
H30B H 1.1555 -0.1691 0.7953 0.071 Uiso 1 1 calc R
H30C H 1.0783 -0.2114 0.8623 0.071 Uiso 1 1 calc R
C28 C 1.2076(7) -0.1732(5) 0.6505(3) 0.0390(13) Uani 1 1 d .
H28A H 1.1729 -0.2266 0.6275 0.059 Uiso 1 1 calc R
H28B H 1.2406 -0.2014 0.6895 0.059 Uiso 1 1 calc R
H28C H 1.2949 -0.1473 0.6233 0.059 Uiso 1 1 calc R
C31 C 0.7892(8) -0.2200(5) 0.8456(3) 0.0425(14) Uani 1 1 d .
H31A H 0.7099 -0.2486 0.8274 0.064 Uiso 1 1 calc R
H31B H 0.7480 -0.1511 0.8618 0.064 Uiso 1 1 calc R
H31C H 0.8182 -0.2631 0.8806 0.064 Uiso 1 1 calc R
C7 C 1.1301(9) 0.2902(9) 0.8677(4) 0.070(3) Uani 1 1 d .
H7A H 1.1087 0.2851 0.8244 0.105 Uiso 1 1 calc R
H7B H 1.2404 0.2674 0.8678 0.105 Uiso 1 1 calc R
H7C H 1.1039 0.3611 0.8825 0.105 Uiso 1 1 calc R
C8 C 1.0869(9) 0.1065(7) 0.8895(4) 0.065(3) Uani 1 1 d .
H8A H 1.0655 0.0989 0.8464 0.098 Uiso 1 1 calc R
H8B H 1.0320 0.0600 0.9184 0.098 Uiso 1 1 calc R
H8C H 1.1986 0.0902 0.8891 0.098 Uiso 1 1 calc R

loop_
_atom_site_aniso_label
_atom_site_aniso_U_11
_atom_site_aniso_U_22
_atom_site_aniso_U_33
_atom_site_aniso_U_23
_atom_site_aniso_U_13
_atom_site_aniso_U_12
Ge2 0.0390(3) 0.0242(3) 0.0242(3) 0.00580(19) -0.0122(2) -0.0005(2)
Ge3 0.0292(3) 0.0234(3) 0.0280(3) -0.00101(19) -0.0043(2) 0.0011(2)
Ge1 0.0443(3) 0.0236(3) 0.0252(3) -0.00311(19) -0.0147(2) 0.0030(2)
Si3 0.0273(7) 0.0187(6) 0.0217(7) 0.0010(4) -0.0041(5) 0.0018(5)
Si1 0.0263(7) 0.0255(7) 0.0209(7) -0.0009(5) -0.0064(5) -0.0001(5)
Cl1 0.0312(7) 0.0394(8) 0.0482(9) -0.0013(6) 0.0028(6) -0.0031(6)
Si2 0.0243(6) 0.0209(6) 0.0207(7) 0.0035(5) -0.0069(5) -0.0009(5)
C13 0.037(3) 0.026(2) 0.026(3) 0.0002(19) -0.007(2) 0.008(2)
C17 0.036(3) 0.027(3) 0.025(3) 0.0046(19) -0.013(2) -0.004(2)
C18 0.045(3) 0.034(3) 0.036(3) -0.010(2) -0.009(2) -0.003(2)
C21 0.031(3) 0.029(3) 0.027(3) 0.0067(19) -0.0082(19) -0.006(2)
C1 0.060(4) 0.025(3) 0.031(3) -0.001(2) -0.013(3) -0.006(2)
C22 0.041(3) 0.037(3) 0.046(4) 0.007(2) -0.017(3) -0.010(3)
C14 0.050(4) 0.027(3) 0.040(3) 0.002(2) -0.015(3) 0.008(2)
C19 0.040(3) 0.034(3) 0.044(4) 0.005(2) -0.012(2) -0.012(2)
C33 0.039(3) 0.029(3) 0.034(3) -0.004(2) -0.007(2) -0.003(2)
C36 0.054(4) 0.029(3) 0.034(3) -0.011(2) -0.011(3) -0.002(2)
C20 0.045(3) 0.037(3) 0.034(3) 0.005(2) -0.021(2) -0.007(2)
C34 0.040(3) 0.038(3) 0.037(3) -0.007(2) -0.018(2) -0.003(2)
C9 0.033(3) 0.035(3) 0.029(3) 0.007(2) -0.007(2) -0.002(2)
C35 0.042(3) 0.033(3) 0.062(5) -0.006(3) -0.002(3) -0.010(3)
C26 0.031(3) 0.046(3) 0.041(4) -0.001(3) -0.002(2) -0.009(2)
C32 0.047(4) 0.032(3) 0.050(4) 0.012(3) -0.001(3) 0.009(3)
C24 0.025(3) 0.041(3) 0.043(3) 0.007(2) -0.006(2) -0.001(2)
C27 0.043(3) 0.035(3) 0.033(3) 0.005(2) -0.001(2) 0.001(2)
C29 0.035(3) 0.031(3) 0.037(3) 0.006(2) -0.002(2) 0.007(2)
C15 0.034(3) 0.046(3) 0.037(3) 0.002(2) 0.003(2) 0.007(3)
C5 0.027(3) 0.073(5) 0.026(3) -0.001(3) -0.005(2) 0.004(3)
C16 0.053(4) 0.031(3) 0.031(3) -0.009(2) -0.010(2) 0.011(3)
C23 0.036(3) 0.038(3) 0.046(4) 0.018(3) -0.003(2) -0.011(2)
C6 0.032(3) 0.112(7) 0.035(4) 0.003(4) -0.013(3) -0.006(4)
C25 0.036(3) 0.034(3) 0.025(3) 0.003(2) -0.004(2) 0.002(2)
C10 0.036(3) 0.063(4) 0.051(4) 0.009(3) -0.007(3) -0.020(3)
C11 0.038(3) 0.061(4) 0.029(3) 0.002(3) -0.003(2) 0.000(3)
C2 0.085(6) 0.035(3) 0.047(4) 0.007(3) -0.017(4) -0.017(3)
C3 0.094(6) 0.037(3) 0.043(4) -0.009(3) -0.018(4) -0.019(4)
C12 0.074(5) 0.040(3) 0.041(4) 0.013(3) -0.012(3) -0.006(3)
C4 0.064(4) 0.034(3) 0.042(4) -0.005(3) -0.012(3) 0.019(3)
C30 0.050(4) 0.056(4) 0.038(4) 0.012(3) -0.018(3) 0.002(3)
C28 0.030(3) 0.044(3) 0.037(3) 0.004(2) 0.003(2) 0.006(2)
C31 0.046(4) 0.047(4) 0.030(3) 0.009(2) 0.002(2) -0.003(3)
C7 0.038(4) 0.131(8) 0.044(5) 0.011(4) 0.000(3) -0.032(5)
C8 0.049(4) 0.097(6) 0.035(4) -0.010(4) -0.008(3) 0.042(4)

loop_
_atom_type_symbol
_atom_type_description
_atom_type_scat_dispersion_real
_atom_type_scat_dispersion_imag
_atom_type_scat_source
C C 0.0033 0.0016 'International Tables Vol C Tables 4.2.6.8 and 6.1.1.4'
H H 0.0000 0.0000 'International Tables Vol C Tables 4.2.6.8 and 6.1.1.4'
Cl Cl 0.1484 0.1585 'International Tables Vol C Tables 4.2.6.8 and 6.1.1.4'
Ge Ge 0.1547 1.8001 'International Tables Vol C Tables 4.2.6.8 and 6.1.1.4'
Si Si 0.0817 0.0704 'International Tables Vol C Tables 4.2.6.8 and 6.1.1.4'

loop_
_geom_angle_atom_site_label_1
_geom_angle_atom_site_label_2
_geom_angle_atom_site_label_3
_geom_angle
Ge1 Ge2 Si2 145.37(4)
Ge1 Ge2 Ge3 61.92(2)
Si2 Ge2 Ge3 152.02(4)
Cl1 Ge3 Ge1 113.17(5)
Cl1 Ge3 Ge2 108.55(5)
Ge1 Ge3 Ge2 55.85(2)
Cl1 Ge3 Si3 104.62(5)
Ge1 Ge3 Si3 134.93(4)
Ge2 Ge3 Si3 132.26(4)
Ge2 Ge1 Si1 151.89(4)
Ge2 Ge1 Ge3 62.23(2)
Si1 Ge1 Ge3 143.10(4)
C33 Si3 C29 113.2(3)
C33 Si3 C25 112.3(3)
C29 Si3 C25 111.0(3)
C33 Si3 Ge3 106.94(18)
C29 Si3 Ge3 108.31(18)
C25 Si3 Ge3 104.47(17)
C5 Si1 C9 113.2(3)
C5 Si1 C1 113.2(3)
C9 Si1 C1 113.5(3)
C5 Si1 Ge1 106.2(2)
C9 Si1 Ge1 104.68(18)
C1 Si1 Ge1 104.95(19)
C17 Si2 C13 112.5(2)
C17 Si2 C21 113.0(2)
C13 Si2 C21 113.3(2)
C17 Si2 Ge2 105.39(16)
C13 Si2 Ge2 106.85(17)
C21 Si2 Ge2 104.88(16)
C15 C13 C14 108.4(5)
C15 C13 C16 105.4(5)
C14 C13 C16 107.8(5)
C15 C13 Si2 111.4(4)
C14 C13 Si2 111.9(4)
C16 C13 Si2 111.6(4)
C18 C17 C19 106.6(5)
C18 C17 C20 107.7(5)
C19 C17 C20 108.6(5)
C18 C17 Si2 110.9(4)
C19 C17 Si2 111.2(4)
C20 C17 Si2 111.6(4)
C17 C18 H18A 109.5
C17 C18 H18B 109.5
H18A C18 H18B 109.5
C17 C18 H18C 109.5
H18A C18 H18C 109.5
H18B C18 H18C 109.5
C22 C21 C24 106.9(5)
C22 C21 C23 108.1(5)
C24 C21 C23 107.5(5)
C22 C21 Si2 110.9(4)
C24 C21 Si2 111.7(4)
C23 C21 Si2 111.5(4)
C3 C1 C2 108.4(6)
C3 C1 C4 108.3(6)
C2 C1 C4 106.9(6)
C3 C1 Si1 112.0(4)
C2 C1 Si1 110.7(4)
C4 C1 Si1 110.4(4)
C21 C22 H22A 109.5
C21 C22 H22B 109.5
H22A C22 H22B 109.5
C21 C22 H22C 109.5
H22A C22 H22C 109.5
H22B C22 H22C 109.5
C13 C14 H14A 109.5
C13 C14 H14B 109.5
H14A C14 H14B 109.5
C13 C14 H14C 109.5
H14A C14 H14C 109.5
H14B C14 H14C 109.5
C17 C19 H19A 109.5
C17 C19 H19B 109.5
H19A C19 H19B 109.5
C17 C19 H19C 109.5
H19A C19 H19C 109.5
H19B C19 H19C 109.5
C36 C33 C35 107.4(5)
C36 C33 C34 107.9(5)
C35 C33 C34 105.8(5)
C36 C33 Si3 112.6(4)
C35 C33 Si3 112.5(4)
C34 C33 Si3 110.3(4)
C33 C36 H36A 109.5
C33 C36 H36B 109.5
H36A C36 H36B 109.5
C33 C36 H36C 109.5
H36A C36 H36C 109.5
H36B C36 H36C 109.5
C17 C20 H20A 109.5
C17 C20 H20B 109.5
H20A C20 H20B 109.5
C17 C20 H20C 109.5
H20A C20 H20C 109.5
H20B C20 H20C 109.5
C33 C34 H34A 109.5
C33 C34 H34B 109.5
H34A C34 H34B 109.5
C33 C34 H34C 109.5
H34A C34 H34C 109.5
H34B C34 H34C 109.5
C10 C9 C11 108.2(5)
C10 C9 C12 105.6(6)
C11 C9 C12 108.0(5)
C10 C9 Si1 111.7(4)
C11 C9 Si1 111.4(4)
C12 C9 Si1 111.7(4)
C33 C35 H35A 109.5
C33 C35 H35B 109.5
H35A C35 H35B 109.5
C33 C35 H35C 109.5
H35A C35 H35C 109.5
H35B C35 H35C 109.5
C25 C26 H26A 109.5
C25 C26 H26B 109.5
H26A C26 H26B 109.5
C25 C26 H26C 109.5
H26A C26 H26C 109.5
H26B C26 H26C 109.5
C29 C32 H32A 109.5
C29 C32 H32B 109.5
H32A C32 H32B 109.5
C29 C32 H32C 109.5
H32A C32 H32C 109.5
H32B C32 H32C 109.5
C21 C24 H24A 109.5
C21 C24 H24B 109.5
H24A C24 H24B 109.5
C21 C24 H24C 109.5
H24A C24 H24C 109.5
H24B C24 H24C 109.5
C25 C27 H27A 109.5
C25 C27 H27B 109.5
H27A C27 H27B 109.5
C25 C27 H27C 109.5
H27A C27 H27C 109.5
H27B C27 H27C 109.5
C30 C29 C32 108.0(5)
C30 C29 C31 105.8(5)
C32 C29 C31 108.4(5)
C30 C29 Si3 111.9(4)
C32 C29 Si3 111.9(4)
C31 C29 Si3 110.6(4)
C13 C15 H15A 109.5
C13 C15 H15B 109.5
H15A C15 H15B 109.5
C13 C15 H15C 109.5
H15A C15 H15C 109.5
H15B C15 H15C 109.5
C7 C5 C6 108.5(6)
C7 C5 C8 106.5(6)
C6 C5 C8 108.4(6)
C7 C5 Si1 111.9(5)
C6 C5 Si1 111.2(4)
C8 C5 Si1 110.1(5)
C13 C16 H16A 109.5
C13 C16 H16B 109.5
H16A C16 H16B 109.5
C13 C16 H16C 109.5
H16A C16 H16C 109.5
H16B C16 H16C 109.5
C21 C23 H23A 109.5
C21 C23 H23B 109.5
H23A C23 H23B 109.5
C21 C23 H23C 109.5
H23A C23 H23C 109.5
H23B C23 H23C 109.5
C5 C6 H6A 109.5
C5 C6 H6B 109.5
H6A C6 H6B 109.5
C5 C6 H6C 109.5
H6A C6 H6C 109.5
H6B C6 H6C 109.5
C26 C25 C28 108.1(5)
C26 C25 C27 105.3(5)
C28 C25 C27 108.9(5)
C26 C25 Si3 111.7(4)
C28 C25 Si3 112.1(4)
C27 C25 Si3 110.5(4)
C9 C10 H10A 109.5
C9 C10 H10B 109.5
H10A C10 H10B 109.5
C9 C10 H10C 109.5
H10A C10 H10C 109.5
H10B C10 H10C 109.5
C9 C11 H11A 109.5
C9 C11 H11B 109.5
H11A C11 H11B 109.5
C9 C11 H11C 109.5
H11A C11 H11C 109.5
H11B C11 H11C 109.5
C1 C2 H2A 109.5
C1 C2 H2B 109.5
H2A C2 H2B 109.5
C1 C2 H2C 109.5
H2A C2 H2C 109.5
H2B C2 H2C 109.5
C1 C3 H3A 109.5
C1 C3 H3B 109.5
H3A C3 H3B 109.5
C1 C3 H3C 109.5
H3A C3 H3C 109.5
H3B C3 H3C 109.5
C9 C12 H12A 109.5
C9 C12 H12B 109.5
H12A C12 H12B 109.5
C9 C12 H12C 109.5
H12A C12 H12C 109.5
H12B C12 H12C 109.5
C1 C4 H4A 109.5
C1 C4 H4B 109.5
H4A C4 H4B 109.5
C1 C4 H4C 109.5
H4A C4 H4C 109.5
H4B C4 H4C 109.5
C29 C30 H30A 109.5
C29 C30 H30B 109.5
H30A C30 H30B 109.5
C29 C30 H30C 109.5
H30A C30 H30C 109.5
H30B C30 H30C 109.5
C25 C28 H28A 109.5
C25 C28 H28B 109.5
H28A C28 H28B 109.5
C25 C28 H28C 109.5
H28A C28 H28C 109.5
H28B C28 H28C 109.5
C29 C31 H31A 109.5
C29 C31 H31B 109.5
H31A C31 H31B 109.5
C29 C31 H31C 109.5
H31A C31 H31C 109.5
H31B C31 H31C 109.5
C5 C7 H7A 109.5
C5 C7 H7B 109.5
H7A C7 H7B 109.5
C5 C7 H7C 109.5
H7A C7 H7C 109.5
H7B C7 H7C 109.5
C5 C8 H8A 109.5
C5 C8 H8B 109.5
H8A C8 H8B 109.5
C5 C8 H8C 109.5
H8A C8 H8C 109.5
H8B C8 H8C 109.5

loop_
_geom_bond_atom_site_label_1
_geom_bond_atom_site_label_2
_geom_bond_distance
Ge2 Ge1 2.2723(8)
Ge2 Si2 2.4130(14)
Ge2 Ge3 2.4293(8)
Ge3 Cl1 2.2669(15)
Ge3 Ge1 2.4225(8)
Ge3 Si3 2.4310(14)
Ge1 Si1 2.4045(15)
Si3 C33 1.930(6)
Si3 C29 1.933(6)
Si3 C25 1.956(6)
Si1 C5 1.922(6)
Si1 C9 1.932(6)
Si1 C1 1.940(6)
Si2 C17 1.940(5)
Si2 C13 1.941(5)
Si2 C21 1.952(5)
C13 C15 1.529(9)
C13 C14 1.551(8)
C13 C16 1.553(8)
C17 C18 1.533(8)
C17 C19 1.537(8)
C17 C20 1.544(7)
C18 H18A 0.9600
C18 H18B 0.9600
C18 H18C 0.9600
C21 C22 1.534(8)
C21 C24 1.543(8)
C21 C23 1.542(8)
C1 C3 1.538(8)
C1 C2 1.547(9)
C1 C4 1.546(10)
C22 H22A 0.9600
C22 H22B 0.9600
C22 H22C 0.9600
C14 H14A 0.9600
C14 H14B 0.9600
C14 H14C 0.9600
C19 H19A 0.9600
C19 H19B 0.9600
C19 H19C 0.9600
C33 C36 1.537(8)
C33 C35 1.555(8)
C33 C34 1.565(8)
C36 H36A 0.9600
C36 H36B 0.9600
C36 H36C 0.9600
C20 H20A 0.9600
C20 H20B 0.9600
C20 H20C 0.9600
C34 H34A 0.9600
C34 H34B 0.9600
C34 H34C 0.9600
C9 C10 1.542(8)
C9 C11 1.542(8)
C9 C12 1.545(8)
C35 H35A 0.9600
C35 H35B 0.9600
C35 H35C 0.9600
C26 C25 1.539(8)
C26 H26A 0.9600
C26 H26B 0.9600
C26 H26C 0.9600
C32 C29 1.547(8)
C32 H32A 0.9600
C32 H32B 0.9600
C32 H32C 0.9600
C24 H24A 0.9600
C24 H24B 0.9600
C24 H24C 0.9600
C27 C25 1.561(8)
C27 H27A 0.9600
C27 H27B 0.9600
C27 H27C 0.9600
C29 C30 1.544(9)
C29 C31 1.560(8)
C15 H15A 0.9600
C15 H15B 0.9600
C15 H15C 0.9600
C5 C7 1.545(10)
C5 C6 1.539(9)
C5 C8 1.563(11)
C16 H16A 0.9600
C16 H16B 0.9600
C16 H16C 0.9600
C23 H23A 0.9600
C23 H23B 0.9600
C23 H23C 0.9600
C6 H6A 0.9600
C6 H6B 0.9600
C6 H6C 0.9600
C25 C28 1.542(8)
C10 H10A 0.9600
C10 H10B 0.9600
C10 H10C 0.9600
C11 H11A 0.9600
C11 H11B 0.9600
C11 H11C 0.9600
C2 H2A 0.9600
C2 H2B 0.9600
C2 H2C 0.9600
C3 H3A 0.9600
C3 H3B 0.9600
C3 H3C 0.9600
C12 H12A 0.9600
C12 H12B 0.9600
C12 H12C 0.9600
C4 H4A 0.9600
C4 H4B 0.9600
C4 H4C 0.9600
C30 H30A 0.9600
C30 H30B 0.9600
C30 H30C 0.9600
C28 H28A 0.9600
C28 H28B 0.9600
C28 H28C 0.9600
C31 H31A 0.9600
C31 H31B 0.9600
C31 H31C 0.9600
C7 H7A 0.9600
C7 H7B 0.9600
C7 H7C 0.9600
C8 H8A 0.9600
C8 H8B 0.9600
C8 H8C 0.9600
